data_7238359
loop_
_publ_author_name
'Constable, Edwin C.'
'Housecroft, Catherine E.'
'Kopecky, Peter'
'Sch\"onhofer, Ewald'
'Zampese, Jennifer A.'

_publ_section_title
;
 Restricting the geometrical relaxation in four-coordinate copper(i)
 complexes using face-to-face and edge-to-face \p-interactions
;
_journal_issue 7
_journal_name_full CrystEngComm
_journal_page_first 2742
_journal_paper_doi 10.1039/c0ce00880j
_journal_volume 13
_journal_year 2011
_chemical_formula_moiety '2(C36 H32 Cu N2 P2), C4 H10 O, 2(F6 P), 1.5(C H2 Cl2)'
_chemical_formula_sum 'C77.5 H77 Cl3 Cu2 F12 N4 O P6'
_chemical_formula_weight 1727.70
_space_group_IT_number 2
_space_group_name_Hall '-P 1'
_space_group_name_H-M_alt 'P -1'
_symmetry_cell_setting triclinic
_symmetry_space_group_name_Hall '-P 1'
_symmetry_space_group_name_H-M 'P -1'
_atom_sites_solution_hydrogens geom
_atom_sites_solution_primary direct
_atom_sites_solution_secondary difmap
_audit_creation_method SHELXL-97
_cell_angle_alpha 115.99(3)
_cell_angle_beta 97.55(3)
_cell_angle_gamma 90.93(3)
_cell_formula_units_Z 1
_cell_length_a 11.611(2)
_cell_length_b 13.045(3)
_cell_length_c 14.699(3)
_cell_measurement_temperature 173(2)
_cell_volume 1977.1(9)
_computing_cell_refinement 'Stoe IPDS'
_computing_data_collection 'Stoe IPDS'
_computing_data_reduction 'Stoe IPDS'
_computing_molecular_graphics 'Bruker SHELXTL'
_computing_publication_material 'Bruker SHELXTL'
_computing_structure_refinement 'SHELXL-97 (Sheldrick, 1997)'
_computing_structure_solution 'SHELXS-97 (Sheldrick, 1990)'
_diffrn_ambient_temperature 173(2)
_diffrn_measured_fraction_theta_full 0.990
_diffrn_measured_fraction_theta_max 0.990
_diffrn_measurement_device_type 'Stoe IPDS'
_diffrn_measurement_method '\w scans'
_diffrn_radiation_monochromator graphite
_diffrn_radiation_source 'fine-focus sealed tube'
_diffrn_radiation_type MoK\a
_diffrn_radiation_wavelength 0.71073
_diffrn_reflns_av_R_equivalents 0.0482
_diffrn_reflns_av_sigmaI/netI 0.0267
_diffrn_reflns_limit_h_max 16
_diffrn_reflns_limit_h_min -16
_diffrn_reflns_limit_k_max 18
_diffrn_reflns_limit_k_min -18
_diffrn_reflns_limit_l_max 21
_diffrn_reflns_limit_l_min -21
_diffrn_reflns_number 53834
_diffrn_reflns_theta_full 31.00
_diffrn_reflns_theta_max 31.00
_diffrn_reflns_theta_min 2.54
_exptl_absorpt_coefficient_mu 0.836
_exptl_absorpt_correction_T_max 0.8849
_exptl_absorpt_correction_T_min 0.7310
_exptl_absorpt_correction_type multi-scan
_exptl_absorpt_process_details '(Blessing 1951)'
_exptl_crystal_colour yellow
_exptl_crystal_density_diffrn 1.451
_exptl_crystal_density_method 'not measured'
_exptl_crystal_description block
_exptl_crystal_F_000 885
_exptl_crystal_size_max 0.40
_exptl_crystal_size_mid 0.30
_exptl_crystal_size_min 0.15
_refine_diff_density_max 1.105
_refine_diff_density_min -0.749
_refine_diff_density_rms 0.068
_refine_ls_extinction_method none
_refine_ls_goodness_of_fit_ref 1.072
_refine_ls_hydrogen_treatment constr
_refine_ls_matrix_type full
_refine_ls_number_parameters 488
_refine_ls_number_reflns 12473
_refine_ls_number_restraints 0
_refine_ls_restrained_S_all 1.072
_refine_ls_R_factor_all 0.0454
_refine_ls_R_factor_gt 0.0430
_refine_ls_shift/su_max 0.002
_refine_ls_shift/su_mean 0.000
_refine_ls_structure_factor_coef Fsqd
_refine_ls_weighting_details 'calc w=1/[\s^2^(Fo^2^)+(0.0618P)^2^+1.0665P] where P=(Fo^2^+2Fc^2^)/3'
_refine_ls_weighting_scheme calc
_refine_ls_wR_factor_gt 0.1161
_refine_ls_wR_factor_ref 0.1179
_reflns_number_gt 11793
_reflns_number_total 12473
_reflns_threshold_expression >2sigma(I)
_cod_data_source_file c0ce00880j.txt
_cod_data_source_block esc08
_cod_depositor_comments
;
The following automatic conversions were performed:

data item '_symmetry_cell_setting' value 'Triclinic' was changed to
'triclinic' in accordance with the
/home/saulius/struct/COD-crude-data/automatic-downloads/DataCite-retrospective/RSC/depositions/lib/dictionaries/cif_core.dic
dictionary named 'cif_core.dic' version 2.4.2 last updated on
2011-04-26.

Automatic conversion script
Id: cif_fix_values 6909 2019-04-08 15:41:33Z antanas 
;
_cod_original_sg_symbol_Hall -P1
_cod_original_sg_symbol_H-M P-1
_cod_original_formula_sum 'C77.50 H77 Cl3 Cu2 F12 N4 O P6'
_cod_database_code 7238359

loop_
_symmetry_equiv_pos_as_xyz
'x, y, z'
'-x, -y, -z'

loop_
_atom_site_label
_atom_site_type_symbol
_atom_site_fract_x
_atom_site_fract_y
_atom_site_fract_z
_atom_site_U_iso_or_equiv
_atom_site_adp_type
_atom_site_occupancy
_atom_site_symmetry_multiplicity
_atom_site_calc_flag
_atom_site_refinement_flags
_atom_site_disorder_assembly
_atom_site_disorder_group
Cu1 Cu 0.879428(15) 0.648228(14) 0.238875(12) 0.02153(5) Uani 1 1 d . . .
P1 P 1.04132(3) 0.71933(3) 0.35630(3) 0.02108(7) Uani 1 1 d . . .
P2 P 0.76718(3) 0.75111(3) 0.35485(3) 0.02291(8) Uani 1 1 d . . .
C1 C 1.10183(12) 0.63737(12) 0.42159(11) 0.0233(2) Uani 1 1 d . . .
C2 C 1.07778(16) 0.51950(14) 0.37445(14) 0.0320(3) Uani 1 1 d . . .
H2A H 1.0290 0.4836 0.3099 0.038 Uiso 1 1 calc R . .
C3 C 1.1245(2) 0.45312(16) 0.42082(17) 0.0415(4) Uani 1 1 d . . .
H3A H 1.1083 0.3723 0.3877 0.050 Uiso 1 1 calc R . .
C4 C 1.19418(18) 0.50549(17) 0.51497(16) 0.0390(4) Uani 1 1 d . . .
H4A H 1.2263 0.4606 0.5468 0.047 Uiso 1 1 calc R . .
C5 C 1.21768(17) 0.62278(17) 0.56331(14) 0.0357(3) Uani 1 1 d . . .
H5A H 1.2654 0.6583 0.6285 0.043 Uiso 1 1 calc R . .
C6 C 1.17187(15) 0.68931(14) 0.51721(13) 0.0302(3) Uani 1 1 d . . .
H6A H 1.1882 0.7701 0.5508 0.036 Uiso 1 1 calc R . .
C7 C 1.16826(13) 0.77887(13) 0.32973(11) 0.0246(2) Uani 1 1 d . . .
C8 C 1.27292(14) 0.72664(16) 0.32198(13) 0.0313(3) Uani 1 1 d . . .
H8A H 1.2804 0.6620 0.3354 0.038 Uiso 1 1 calc R . .
C9 C 1.36630(15) 0.7693(2) 0.29457(15) 0.0396(4) Uani 1 1 d . . .
H9A H 1.4371 0.7329 0.2888 0.048 Uiso 1 1 calc R . .
C10 C 1.35702(17) 0.86391(19) 0.27573(15) 0.0409(4) Uani 1 1 d . . .
H10A H 1.4215 0.8932 0.2580 0.049 Uiso 1 1 calc R . .
C11 C 1.25347(17) 0.91588(16) 0.28279(14) 0.0370(4) Uani 1 1 d . . .
H11A H 1.2469 0.9809 0.2698 0.044 Uiso 1 1 calc R . .
C12 C 1.15891(15) 0.87332(14) 0.30884(13) 0.0302(3) Uani 1 1 d . . .
H12A H 1.0877 0.9087 0.3124 0.036 Uiso 1 1 calc R . .
C13 C 0.98838(14) 0.84414(12) 0.45725(11) 0.0266(3) Uani 1 1 d . . .
H13A H 1.0449 0.8722 0.5214 0.032 Uiso 1 1 calc R . .
H13B H 0.9809 0.9066 0.4363 0.032 Uiso 1 1 calc R . .
C14 C 0.86982(14) 0.81048(14) 0.47564(11) 0.0275(3) Uani 1 1 d . . .
H14A H 0.8393 0.8785 0.5273 0.033 Uiso 1 1 calc R . .
H14B H 0.8786 0.7528 0.5023 0.033 Uiso 1 1 calc R . .
C15 C 0.70424(13) 0.87680(13) 0.35093(12) 0.0259(3) Uani 1 1 d . . .
C16 C 0.65580(16) 0.95819(15) 0.43220(13) 0.0338(3) Uani 1 1 d . . .
H16A H 0.6546 0.9490 0.4927 0.041 Uiso 1 1 calc R . .
C17 C 0.60952(17) 1.05216(15) 0.42504(17) 0.0410(4) Uani 1 1 d . . .
H17A H 0.5766 1.1069 0.4805 0.049 Uiso 1 1 calc R . .
C18 C 0.61120(17) 1.06641(17) 0.33735(19) 0.0434(4) Uani 1 1 d . . .
H18A H 0.5792 1.1308 0.3327 0.052 Uiso 1 1 calc R . .
C19 C 0.65919(19) 0.9874(2) 0.2568(2) 0.0470(5) Uani 1 1 d . . .
H19A H 0.6610 0.9974 0.1967 0.056 Uiso 1 1 calc R . .
C20 C 0.70513(17) 0.89245(18) 0.26391(16) 0.0386(4) Uani 1 1 d . . .
H20A H 0.7376 0.8377 0.2080 0.046 Uiso 1 1 calc R . .
C21 C 0.64964(14) 0.67727(14) 0.37957(13) 0.0279(3) Uani 1 1 d . . .
C22 C 0.61408(17) 0.71335(17) 0.47514(15) 0.0365(4) Uani 1 1 d . . .
H22A H 0.6519 0.7799 0.5322 0.044 Uiso 1 1 calc R . .
C23 C 0.52281(19) 0.65146(19) 0.48670(18) 0.0439(5) Uani 1 1 d . . .
H23A H 0.4986 0.6764 0.5518 0.053 Uiso 1 1 calc R . .
C24 C 0.46754(19) 0.5548(2) 0.4050(2) 0.0471(5) Uani 1 1 d . . .
H24A H 0.4048 0.5138 0.4136 0.056 Uiso 1 1 calc R . .
C25 C 0.50319(19) 0.5174(2) 0.3105(2) 0.0473(5) Uani 1 1 d . . .
H25A H 0.4659 0.4500 0.2541 0.057 Uiso 1 1 calc R . .
C26 C 0.59432(16) 0.57888(17) 0.29793(15) 0.0361(3) Uani 1 1 d . . .
H26A H 0.6186 0.5530 0.2327 0.043 Uiso 1 1 calc R . .
N1 N 0.88466(11) 0.65287(11) 0.10309(9) 0.0237(2) Uani 1 1 d . . .
N2 N 0.83646(11) 0.47966(11) 0.14278(10) 0.0248(2) Uani 1 1 d . . .
C27 C 0.91209(15) 0.74454(14) 0.08903(12) 0.0291(3) Uani 1 1 d . . .
H27A H 0.9324 0.8160 0.1477 0.035 Uiso 1 1 calc R . .
C28 C 0.91237(18) 0.74036(16) -0.00663(14) 0.0359(3) Uani 1 1 d . . .
H28A H 0.9325 0.8071 -0.0137 0.043 Uiso 1 1 calc R . .
C29 C 0.8825(2) 0.63651(18) -0.09123(14) 0.0419(4) Uani 1 1 d . . .
H29A H 0.8803 0.6308 -0.1581 0.050 Uiso 1 1 calc R . .
C30 C 0.85573(19) 0.54038(16) -0.07810(13) 0.0372(4) Uani 1 1 d . . .
H30A H 0.8361 0.4680 -0.1358 0.045 Uiso 1 1 calc R . .
C31 C 0.85788(13) 0.55103(13) 0.02054(11) 0.0252(3) Uani 1 1 d . . .
C32 C 0.83163(14) 0.45380(13) 0.04278(11) 0.0264(3) Uani 1 1 d . . .
C33 C 0.8060(2) 0.34228(15) -0.03340(14) 0.0395(4) Uani 1 1 d . . .
H33A H 0.8036 0.3256 -0.1034 0.047 Uiso 1 1 calc R . .
C34 C 0.7841(2) 0.25564(16) -0.00610(16) 0.0475(5) Uani 1 1 d . . .
H34A H 0.7667 0.1788 -0.0572 0.057 Uiso 1 1 calc R . .
C35 C 0.7879(2) 0.28207(16) 0.09630(16) 0.0412(4) Uani 1 1 d . . .
H35A H 0.7728 0.2241 0.1168 0.049 Uiso 1 1 calc R . .
C36 C 0.81419(16) 0.39467(14) 0.16783(13) 0.0318(3) Uani 1 1 d . . .
H36A H 0.8167 0.4130 0.2382 0.038 Uiso 1 1 calc R . .
P10 P 1.02131(5) 0.90848(4) 0.79213(4) 0.04004(12) Uani 1 1 d . . .
F10 F 1.05624(16) 0.97404(13) 0.72821(12) 0.0587(4) Uani 1 1 d . . .
F11 F 1.13114(15) 0.97049(17) 0.87631(13) 0.0688(4) Uani 1 1 d . . .
F12 F 0.94569(13) 1.01152(11) 0.85201(11) 0.0494(3) Uani 1 1 d . . .
F13 F 1.0959(2) 0.80707(15) 0.73238(15) 0.0870(7) Uani 1 1 d . . .
F14 F 0.98228(18) 0.84244(15) 0.85280(14) 0.0687(5) Uani 1 1 d . . .
F15 F 0.90865(19) 0.84903(14) 0.70670(12) 0.0731(5) Uani 1 1 d . . .
C100 C 0.2907(3) 0.1144(3) 0.1163(3) 0.0539(7) Uani 0.75 1 d P . .
H10B H 0.2187 0.0769 0.1215 0.065 Uiso 0.75 1 calc PR . .
H10C H 0.2717 0.1390 0.0616 0.065 Uiso 0.75 1 calc PR . .
Cl1 Cl 0.39461(10) 0.01713(12) 0.08335(15) 0.0977(5) Uani 0.75 1 d P . .
Cl2 Cl 0.33755(14) 0.23530(12) 0.23316(13) 0.0998(4) Uani 0.75 1 d P . .
O200 O 0.4942(3) 0.4667(4) 0.0234(2) 0.0954(11) Uani 0.50 1 d P . 1
C201 C 0.4942(3) 0.4667(4) 0.0234(2) 0.0954(11) Uani 0.50 1 d P . 2
H20B H 0.4374 0.4978 0.0717 0.114 Uiso 0.50 1 calc PR . 2
H20C H 0.5700 0.4678 0.0636 0.114 Uiso 0.50 1 calc PR . 2
C202 C 0.4554(5) 0.3517(5) -0.0482(4) 0.1089(15) Uani 0.50 1 d P A 1
H20H H 0.3793 0.3482 -0.0893 0.131 Uiso 0.50 1 calc PR A 1
H20I H 0.5128 0.3172 -0.0951 0.131 Uiso 0.50 1 calc PR A 1
C203 C 0.4554(5) 0.3517(5) -0.0482(4) 0.1089(15) Uani 0.50 1 d P B 2
H20D H 0.3759 0.3492 -0.0817 0.163 Uiso 0.50 1 calc PR B 2
H20E H 0.4562 0.3037 -0.0123 0.163 Uiso 0.50 1 calc PR B 2
H20F H 0.5073 0.3233 -0.1000 0.163 Uiso 0.50 1 calc PR B 2
C204 C 0.4454(7) 0.2969(8) 0.0120(6) 0.094(2) Uani 0.50 1 d P A 1
H20G H 0.4275 0.2147 -0.0316 0.140 Uiso 0.50 1 calc PR A 1
H20J H 0.3827 0.3273 0.0526 0.140 Uiso 0.50 1 calc PR A 1
H20K H 0.5191 0.3097 0.0580 0.140 Uiso 0.50 1 calc PR A 1

loop_
_atom_site_aniso_label
_atom_site_aniso_U_11
_atom_site_aniso_U_22
_atom_site_aniso_U_33
_atom_site_aniso_U_23
_atom_site_aniso_U_13
_atom_site_aniso_U_12
Cu1 0.02487(9) 0.02160(9) 0.01628(8) 0.00668(6) 0.00352(6) 0.00076(6)
P1 0.02170(15) 0.01982(15) 0.01971(15) 0.00716(12) 0.00243(12) 0.00190(11)
P2 0.02283(16) 0.02625(17) 0.02000(15) 0.00998(13) 0.00513(12) 0.00533(12)
C1 0.0246(6) 0.0232(6) 0.0235(6) 0.0110(5) 0.0055(5) 0.0035(5)
C2 0.0371(8) 0.0234(6) 0.0325(8) 0.0101(6) 0.0042(6) 0.0044(6)
C3 0.0522(11) 0.0268(7) 0.0494(11) 0.0197(8) 0.0097(9) 0.0091(7)
C4 0.0439(9) 0.0417(9) 0.0458(10) 0.0301(8) 0.0146(8) 0.0162(8)
C5 0.0386(8) 0.0426(9) 0.0310(8) 0.0213(7) 0.0033(6) 0.0078(7)
C6 0.0336(7) 0.0294(7) 0.0268(7) 0.0132(6) -0.0010(6) 0.0012(6)
C7 0.0239(6) 0.0262(6) 0.0222(6) 0.0104(5) 0.0007(5) -0.0016(5)
C8 0.0251(6) 0.0413(8) 0.0301(7) 0.0188(7) 0.0024(5) 0.0026(6)
C9 0.0232(7) 0.0597(12) 0.0386(9) 0.0250(9) 0.0031(6) 0.0000(7)
C10 0.0341(8) 0.0547(11) 0.0332(8) 0.0206(8) 0.0013(7) -0.0149(8)
C11 0.0437(9) 0.0356(8) 0.0311(8) 0.0162(7) 0.0007(7) -0.0108(7)
C12 0.0330(7) 0.0284(7) 0.0288(7) 0.0133(6) 0.0016(6) -0.0022(6)
C13 0.0290(7) 0.0215(6) 0.0222(6) 0.0040(5) 0.0008(5) 0.0045(5)
C14 0.0291(7) 0.0326(7) 0.0178(6) 0.0081(5) 0.0047(5) 0.0080(5)
C15 0.0229(6) 0.0270(6) 0.0282(7) 0.0126(5) 0.0042(5) 0.0031(5)
C16 0.0352(8) 0.0305(7) 0.0284(7) 0.0070(6) 0.0018(6) 0.0082(6)
C17 0.0377(9) 0.0266(7) 0.0446(10) 0.0052(7) -0.0020(7) 0.0068(6)
C18 0.0347(8) 0.0311(8) 0.0675(14) 0.0259(9) 0.0036(8) 0.0033(7)
C19 0.0448(10) 0.0547(12) 0.0654(14) 0.0448(11) 0.0201(10) 0.0155(9)
C20 0.0398(9) 0.0476(10) 0.0430(9) 0.0295(8) 0.0190(8) 0.0165(8)
C21 0.0270(6) 0.0314(7) 0.0321(7) 0.0185(6) 0.0103(6) 0.0089(5)
C22 0.0417(9) 0.0380(8) 0.0384(9) 0.0208(7) 0.0201(7) 0.0132(7)
C23 0.0466(10) 0.0493(11) 0.0553(12) 0.0345(10) 0.0296(9) 0.0180(9)
C24 0.0389(9) 0.0502(11) 0.0707(15) 0.0401(11) 0.0214(10) 0.0081(8)
C25 0.0396(10) 0.0475(11) 0.0572(13) 0.0254(10) 0.0090(9) -0.0057(8)
C26 0.0330(8) 0.0382(8) 0.0385(9) 0.0177(7) 0.0075(7) 0.0002(7)
N1 0.0276(6) 0.0245(5) 0.0192(5) 0.0094(4) 0.0053(4) 0.0024(4)
N2 0.0285(6) 0.0223(5) 0.0213(5) 0.0081(4) 0.0028(4) -0.0003(4)
C27 0.0364(8) 0.0276(7) 0.0253(7) 0.0126(6) 0.0078(6) 0.0020(6)
C28 0.0469(9) 0.0382(8) 0.0314(8) 0.0217(7) 0.0121(7) 0.0064(7)
C29 0.0632(12) 0.0431(10) 0.0246(7) 0.0183(7) 0.0117(8) 0.0087(9)
C30 0.0553(11) 0.0343(8) 0.0195(6) 0.0092(6) 0.0068(7) 0.0059(7)
C31 0.0299(7) 0.0252(6) 0.0191(6) 0.0084(5) 0.0039(5) 0.0037(5)
C32 0.0306(7) 0.0240(6) 0.0211(6) 0.0073(5) 0.0018(5) 0.0022(5)
C33 0.0593(12) 0.0260(7) 0.0245(7) 0.0048(6) 0.0014(7) -0.0006(7)
C34 0.0726(14) 0.0240(7) 0.0357(9) 0.0069(7) -0.0004(9) -0.0051(8)
C35 0.0541(11) 0.0275(8) 0.0411(9) 0.0163(7) 0.0017(8) -0.0034(7)
C36 0.0370(8) 0.0292(7) 0.0305(7) 0.0153(6) 0.0030(6) -0.0019(6)
P10 0.0646(3) 0.0309(2) 0.0307(2) 0.01668(18) 0.0157(2) 0.0102(2)
F10 0.0827(10) 0.0561(8) 0.0591(8) 0.0406(7) 0.0273(8) 0.0135(7)
F11 0.0553(9) 0.0911(13) 0.0583(9) 0.0329(9) 0.0037(7) 0.0129(8)
F12 0.0550(7) 0.0409(6) 0.0490(7) 0.0150(6) 0.0143(6) 0.0111(5)
F13 0.155(2) 0.0594(10) 0.0720(11) 0.0370(9) 0.0666(13) 0.0604(12)
F14 0.0999(13) 0.0718(10) 0.0678(10) 0.0555(9) 0.0333(9) 0.0208(9)
F15 0.1131(15) 0.0484(8) 0.0442(8) 0.0155(7) -0.0112(9) -0.0209(9)
C100 0.0435(14) 0.0525(17) 0.067(2) 0.0303(16) -0.0002(14) -0.0048(12)
Cl1 0.0495(5) 0.0786(7) 0.1536(14) 0.0414(8) 0.0139(7) 0.0110(5)
Cl2 0.0998(9) 0.0715(7) 0.0978(10) 0.0163(7) -0.0044(8) -0.0194(7)
O200 0.085(2) 0.129(3) 0.0517(15) 0.0210(16) 0.0142(14) 0.002(2)
C201 0.085(2) 0.129(3) 0.0517(15) 0.0210(16) 0.0142(14) 0.002(2)
C202 0.102(3) 0.130(4) 0.084(3) 0.035(3) 0.027(3) 0.022(3)
C203 0.102(3) 0.130(4) 0.084(3) 0.035(3) 0.027(3) 0.022(3)
C204 0.086(5) 0.123(7) 0.056(4) 0.028(4) 0.004(4) -0.008(5)

loop_
_atom_type_symbol
_atom_type_description
_atom_type_scat_dispersion_real
_atom_type_scat_dispersion_imag
_atom_type_scat_source
C C 0.0033 0.0016 'International Tables Vol C Tables 4.2.6.8 and 6.1.1.4'
H H 0.0000 0.0000 'International Tables Vol C Tables 4.2.6.8 and 6.1.1.4'
N N 0.0061 0.0033 'International Tables Vol C Tables 4.2.6.8 and 6.1.1.4'
F F 0.0171 0.0103 'International Tables Vol C Tables 4.2.6.8 and 6.1.1.4'
P P 0.1023 0.0942 'International Tables Vol C Tables 4.2.6.8 and 6.1.1.4'
Cu Cu 0.3201 1.2651 'International Tables Vol C Tables 4.2.6.8 and 6.1.1.4'
Cl Cl 0.1484 0.1585 'International Tables Vol C Tables 4.2.6.8 and 6.1.1.4'
O O 0.0106 0.0060 'International Tables Vol C Tables 4.2.6.8 and 6.1.1.4'

loop_
_geom_angle_atom_site_label_1
_geom_angle_atom_site_label_2
_geom_angle_atom_site_label_3
_geom_angle
_geom_angle_site_symmetry_1
N1 Cu1 N2 80.91(6) .
N1 Cu1 P2 125.16(4) .
N2 Cu1 P2 121.72(5) .
N1 Cu1 P1 116.40(4) .
N2 Cu1 P1 125.27(5) .
P2 Cu1 P1 91.33(3) .
C1 P1 C7 104.23(7) .
C1 P1 C13 104.31(7) .
C7 P1 C13 103.79(8) .
C1 P1 Cu1 119.76(5) .
C7 P1 Cu1 120.95(5) .
C13 P1 Cu1 101.34(6) .
C21 P2 C15 104.60(7) .
C21 P2 C14 103.89(8) .
C15 P2 C14 103.83(8) .
C21 P2 Cu1 119.10(6) .
C15 P2 Cu1 120.28(6) .
C14 P2 Cu1 102.84(6) .
C2 C1 C6 119.12(15) .
C2 C1 P1 118.85(12) .
C6 C1 P1 122.02(12) .
C1 C2 C3 120.73(17) .
C1 C2 H2A 119.6 .
C3 C2 H2A 119.6 .
C4 C3 C2 119.52(17) .
C4 C3 H3A 120.2 .
C2 C3 H3A 120.2 .
C3 C4 C5 120.37(16) .
C3 C4 H4A 119.8 .
C5 C4 H4A 119.8 .
C4 C5 C6 120.35(17) .
C4 C5 H5A 119.8 .
C6 C5 H5A 119.8 .
C5 C6 C1 119.89(16) .
C5 C6 H6A 120.1 .
C1 C6 H6A 120.1 .
C8 C7 C12 118.97(15) .
C8 C7 P1 121.16(12) .
C12 C7 P1 119.68(12) .
C9 C8 C7 120.06(16) .
C9 C8 H8A 120.0 .
C7 C8 H8A 120.0 .
C10 C9 C8 120.61(18) .
C10 C9 H9A 119.7 .
C8 C9 H9A 119.7 .
C9 C10 C11 119.70(16) .
C9 C10 H10A 120.1 .
C11 C10 H10A 120.1 .
C10 C11 C12 120.31(17) .
C10 C11 H11A 119.8 .
C12 C11 H11A 119.8 .
C11 C12 C7 120.33(17) .
C11 C12 H12A 119.8 .
C7 C12 H12A 119.8 .
C14 C13 P1 109.66(11) .
C14 C13 H13A 109.7 .
P1 C13 H13A 109.7 .
C14 C13 H13B 109.7 .
P1 C13 H13B 109.7 .
H13A C13 H13B 108.2 .
C13 C14 P2 109.64(10) .
C13 C14 H14A 109.7 .
P2 C14 H14A 109.7 .
C13 C14 H14B 109.7 .
P2 C14 H14B 109.7 .
H14A C14 H14B 108.2 .
C20 C15 C16 118.54(15) .
C20 C15 P2 118.50(13) .
C16 C15 P2 122.96(13) .
C17 C16 C15 120.45(18) .
C17 C16 H16A 119.8 .
C15 C16 H16A 119.8 .
C18 C17 C16 120.20(19) .
C18 C17 H17A 119.9 .
C16 C17 H17A 119.9 .
C19 C18 C17 120.11(17) .
C19 C18 H18A 119.9 .
C17 C18 H18A 119.9 .
C18 C19 C20 119.60(19) .
C18 C19 H19A 120.2 .
C20 C19 H19A 120.2 .
C15 C20 C19 121.10(18) .
C15 C20 H20A 119.5 .
C19 C20 H20A 119.4 .
C26 C21 C22 119.01(16) .
C26 C21 P2 117.15(13) .
C22 C21 P2 123.84(15) .
C23 C22 C21 119.8(2) .
C23 C22 H22A 120.1 .
C21 C22 H22A 120.1 .
C24 C23 C22 120.78(19) .
C24 C23 H23A 119.6 .
C22 C23 H23A 119.6 .
C23 C24 C25 119.91(19) .
C23 C24 H24A 120.0 .
C25 C24 H24A 120.0 .
C24 C25 C26 119.8(2) .
C24 C25 H25A 120.1 .
C26 C25 H25A 120.1 .
C21 C26 C25 120.68(19) .
C21 C26 H26A 119.7 .
C25 C26 H26A 119.7 .
C27 N1 C31 118.73(13) .
C27 N1 Cu1 127.02(11) .
C31 N1 Cu1 114.25(10) .
C36 N2 C32 118.40(14) .
C36 N2 Cu1 127.76(11) .
C32 N2 Cu1 113.84(10) .
N1 C27 C28 123.28(16) .
N1 C27 H27A 118.4 .
C28 C27 H27A 118.4 .
C29 C28 C27 117.95(17) .
C29 C28 H28A 121.0 .
C27 C28 H28A 121.0 .
C28 C29 C30 119.55(16) .
C28 C29 H29A 120.2 .
C30 C29 H29A 120.2 .
C29 C30 C31 119.26(17) .
C29 C30 H30A 120.4 .
C31 C30 H30A 120.4 .
N1 C31 C30 121.19(15) .
N1 C31 C32 115.34(13) .
C30 C31 C32 123.47(15) .
N2 C32 C33 121.60(15) .
N2 C32 C31 115.65(13) .
C33 C32 C31 122.74(14) .
C34 C33 C32 119.20(17) .
C34 C33 H33A 120.4 .
C32 C33 H33A 120.4 .
C35 C34 C33 119.33(17) .
C35 C34 H34A 120.3 .
C33 C34 H34A 120.3 .
C36 C35 C34 118.31(17) .
C36 C35 H35A 120.8 .
C34 C35 H35A 120.8 .
N2 C36 C35 123.16(16) .
N2 C36 H36A 118.4 .
C35 C36 H36A 118.4 .
F11 P10 F13 90.02(13) .
F11 P10 F14 91.66(11) .
F13 P10 F14 90.06(10) .
F11 P10 F12 90.12(9) .
F13 P10 F12 179.57(9) .
F14 P10 F12 90.34(9) .
F11 P10 F15 178.29(10) .
F13 P10 F15 91.28(13) .
F14 P10 F15 89.45(10) .
F12 P10 F15 88.58(10) .
F11 P10 F10 90.35(10) .
F13 P10 F10 90.44(9) .
F14 P10 F10 177.93(11) .
F12 P10 F10 89.15(8) .
F15 P10 F10 88.53(10) .
Cl1 C100 Cl2 112.2(2) .
Cl1 C100 H10B 109.2 .
Cl2 C100 H10B 109.2 .
Cl1 C100 H10C 109.2 .
Cl2 C100 H10C 109.2 .
H10B C100 H10C 107.9 .
O200 O200 C202 111.6(4) 2_665
C204 C202 O200 104.0(5) .
C204 C202 H20H 111.0 .
O200 C202 H20H 111.0 .
C204 C202 H20I 111.0 .
O200 C202 H20I 111.0 .
H20H C202 H20I 109.0 .

loop_
_geom_bond_atom_site_label_1
_geom_bond_atom_site_label_2
_geom_bond_distance
_geom_bond_site_symmetry_2
Cu1 N1 2.0320(13) .
Cu1 N2 2.0337(15) .
Cu1 P2 2.2451(10) .
Cu1 P1 2.2496(11) .
P1 C1 1.8177(15) .
P1 C7 1.8189(16) .
P1 C13 1.8397(17) .
P2 C21 1.8214(17) .
P2 C15 1.8265(16) .
P2 C14 1.8388(17) .
C1 C2 1.387(2) .
C1 C6 1.394(2) .
C2 C3 1.394(2) .
C2 H2A 0.9500 .
C3 C4 1.377(3) .
C3 H3A 0.9500 .
C4 C5 1.379(3) .
C4 H4A 0.9500 .
C5 C6 1.390(2) .
C5 H5A 0.9500 .
C6 H6A 0.9500 .
C7 C8 1.396(2) .
C7 C12 1.397(2) .
C8 C9 1.392(2) .
C8 H8A 0.9500 .
C9 C10 1.382(3) .
C9 H9A 0.9500 .
C10 C11 1.383(3) .
C10 H10A 0.9500 .
C11 C12 1.392(2) .
C11 H11A 0.9500 .
C12 H12A 0.9500 .
C13 C14 1.531(2) .
C13 H13A 0.9900 .
C13 H13B 0.9900 .
C14 H14A 0.9900 .
C14 H14B 0.9900 .
C15 C20 1.382(2) .
C15 C16 1.398(2) .
C16 C17 1.386(3) .
C16 H16A 0.9500 .
C17 C18 1.383(3) .
C17 H17A 0.9500 .
C18 C19 1.378(3) .
C18 H18A 0.9500 .
C19 C20 1.396(3) .
C19 H19A 0.9500 .
C20 H20A 0.9500 .
C21 C26 1.386(3) .
C21 C22 1.394(2) .
C22 C23 1.394(3) .
C22 H22A 0.9500 .
C23 C24 1.374(4) .
C23 H23A 0.9500 .
C24 C25 1.379(3) .
C24 H24A 0.9500 .
C25 C26 1.397(3) .
C25 H25A 0.9500 .
C26 H26A 0.9500 .
N1 C27 1.3400(19) .
N1 C31 1.345(2) .
N2 C36 1.344(2) .
N2 C32 1.3493(19) .
C27 C28 1.384(2) .
C27 H27A 0.9500 .
C28 C29 1.377(3) .
C28 H28A 0.9500 .
C29 C30 1.386(3) .
C29 H29A 0.9500 .
C30 C31 1.391(2) .
C30 H30A 0.9500 .
C31 C32 1.478(2) .
C32 C33 1.389(2) .
C33 C34 1.385(3) .
C33 H33A 0.9500 .
C34 C35 1.383(3) .
C34 H34A 0.9500 .
C35 C36 1.380(3) .
C35 H35A 0.9500 .
C36 H36A 0.9500 .
P10 F11 1.577(2) .
P10 F13 1.5783(17) .
P10 F14 1.5841(15) .
P10 F12 1.5989(15) .
P10 F15 1.604(2) .
P10 F10 1.6036(14) .
C100 Cl1 1.722(4) .
C100 Cl2 1.757(4) .
C100 H10B 0.9900 .
C100 H10C 0.9900 .
O200 O200 1.338(8) 2_665
O200 C202 1.425(7) .
C202 C204 1.374(10) .
C202 H20H 0.9900 .
C202 H20I 0.9900 .
C204 H20G 0.9800 .
C204 H20J 0.9800 .
C204 H20K 0.9800 .
